data_4347319
loop_
_publ_author_name
'Wang, Yang'
'Li, Bao'
'Qian, Hujun'
'Wu, Lixin'

_publ_section_title
;
 Controlled Triol-Derivative Bonding and Decoration Transformation on
 Cu-Centered Anderson-Evans Polyoxometalates.
;
_journal_issue 9
_journal_name_full 'Inorganic chemistry'
_journal_page_first 4271
_journal_page_last 4277
_journal_paper_doi 10.1021/acs.inorgchem.6b00008
_journal_volume 55
_journal_year 2016
_chemical_formula_moiety 'C12 H24 Cu Mo6 O24, 2(C16 H36 N), 4(C2 H3 N)'
_chemical_formula_sum 'C52 H108 Cu Mo6 N6 O24'
_chemical_formula_weight 1840.62
_space_group_IT_number 14
_space_group_name_Hall '-P 2yn'
_space_group_name_H-M_alt 'P 1 21/n 1'
_symmetry_cell_setting monoclinic
_symmetry_space_group_name_Hall '-P 2yn'
_symmetry_space_group_name_H-M 'P 1 21/n 1'
_atom_sites_solution_hydrogens geom
_atom_sites_solution_primary direct
_atom_sites_solution_secondary difmap
_audit_creation_method SHELXL-97
_cell_angle_alpha 90.00
_cell_angle_beta 95.04(3)
_cell_angle_gamma 90.00
_cell_formula_units_Z 2
_cell_length_a 13.673(3)
_cell_length_b 19.662(4)
_cell_length_c 13.762(3)
_cell_measurement_reflns_used 29747
_cell_measurement_temperature 293(2)
_cell_measurement_theta_max 27.50
_cell_measurement_theta_min 3.02
_cell_volume 3685.5(14)
_computing_cell_refinement RAPID-AUTO
_computing_data_collection 'RAPID-AUTO (Rigaku Corporation, 1998)'
_computing_data_reduction 'CrystalStructure (Rigaku/MSC and Rigaku Corporation, 2002)'
_computing_molecular_graphics 'SHELXTL (Sheldrick, 2008)'
_computing_publication_material SHELXL-97
_computing_structure_refinement 'SHELXL-97 (Sheldrick, 2008)'
_computing_structure_solution 'SHELXS-97 (Sheldrick, 2008)'
_diffrn_ambient_temperature 293(2)
_diffrn_measured_fraction_theta_full 0.994
_diffrn_measured_fraction_theta_max 0.994
_diffrn_measurement_device_type 'Rigaku RAXIS-RAPID'
_diffrn_measurement_method '\w scans'
_diffrn_radiation_monochromator graphite
_diffrn_radiation_source 'fine-focus sealed tube'
_diffrn_radiation_type MoK\a
_diffrn_radiation_wavelength 0.71073
_diffrn_reflns_av_R_equivalents 0.0306
_diffrn_reflns_av_sigmaI/netI 0.0266
_diffrn_reflns_limit_h_max 15
_diffrn_reflns_limit_h_min -17
_diffrn_reflns_limit_k_max 24
_diffrn_reflns_limit_k_min -25
_diffrn_reflns_limit_l_max 17
_diffrn_reflns_limit_l_min -17
_diffrn_reflns_number 34490
_diffrn_reflns_theta_full 27.48
_diffrn_reflns_theta_max 27.48
_diffrn_reflns_theta_min 3.02
_exptl_absorpt_coefficient_mu 1.343
_exptl_absorpt_correction_T_max 0.8664
_exptl_absorpt_correction_T_min 0.8343
_exptl_absorpt_correction_type multi-scan
_exptl_crystal_colour blue
_exptl_crystal_density_diffrn 1.659
_exptl_crystal_density_method 'not measured'
_exptl_crystal_description block
_exptl_crystal_F_000 1870
_exptl_crystal_size_max 0.14
_exptl_crystal_size_mid 0.12
_exptl_crystal_size_min 0.11
_refine_diff_density_max 1.225
_refine_diff_density_min -0.545
_refine_diff_density_rms 0.091
_refine_ls_extinction_method none
_refine_ls_goodness_of_fit_ref 1.030
_refine_ls_hydrogen_treatment constr
_refine_ls_matrix_type full
_refine_ls_number_parameters 418
_refine_ls_number_reflns 8390
_refine_ls_number_restraints 35
_refine_ls_restrained_S_all 1.063
_refine_ls_R_factor_all 0.0399
_refine_ls_R_factor_gt 0.0328
_refine_ls_shift/su_max 0.010
_refine_ls_shift/su_mean 0.000
_refine_ls_structure_factor_coef Fsqd
_refine_ls_weighting_details 'calc w=1/[\s^2^(Fo^2^)+(0.0538P)^2^+2.4068P] where P=(Fo^2^+2Fc^2^)/3'
_refine_ls_weighting_scheme calc
_refine_ls_wR_factor_gt 0.0900
_refine_ls_wR_factor_ref 0.0946
_reflns_number_gt 7107
_reflns_number_total 8390
_reflns_threshold_expression >2sigma(I)
_cod_data_source_file ic6b00008_si_002.cif
_cod_data_source_block 2a
_cod_original_cell_volume 3685.5(13)
_cod_original_sg_symbol_H-M 'P 21/n'
_cod_database_code 4347319

loop_
_symmetry_equiv_pos_as_xyz
'x, y, z'
'-x+1/2, y+1/2, -z+1/2'
'-x, -y, -z'
'x-1/2, -y-1/2, z-1/2'

loop_
_atom_site_label
_atom_site_type_symbol
_atom_site_fract_x
_atom_site_fract_y
_atom_site_fract_z
_atom_site_U_iso_or_equiv
_atom_site_adp_type
_atom_site_occupancy
_atom_site_symmetry_multiplicity
_atom_site_calc_flag
_atom_site_refinement_flags
_atom_site_disorder_assembly
_atom_site_disorder_group
C1 C 0.7899(2) 0.01625(16) -0.0400(2) 0.0409(6) Uani 1 1 d . A .
H1A H 0.7865 -0.0313 -0.0586 0.049 Uiso 1 1 calc R . .
H1B H 0.7367 0.0398 -0.0772 0.049 Uiso 1 1 calc R . .
C2 C 0.7789(2) 0.09722(17) 0.1024(3) 0.0507(8) Uani 1 1 d . A .
H2A H 0.7275 0.1219 0.0642 0.061 Uiso 1 1 calc R . .
H2B H 0.7649 0.0995 0.1702 0.061 Uiso 1 1 calc R . .
C3 C 0.8512(2) -0.02036(16) 0.1325(2) 0.0412(6) Uani 1 1 d . A .
H3A H 0.8347 -0.0192 0.1996 0.049 Uiso 1 1 calc R . .
H3B H 0.8463 -0.0672 0.1105 0.049 Uiso 1 1 calc R . .
C4 C 0.7757(2) 0.02238(17) 0.0699(2) 0.0439(7) Uani 1 1 d D . .
C5 C 0.6739(3) -0.0082(3) 0.0844(4) 0.0811(14) Uani 0.50 1 d PD A 1
H5A H 0.6789 -0.0566 0.0718 0.097 Uiso 0.50 1 calc PR A 1
H5B H 0.6651 -0.0036 0.1532 0.097 Uiso 0.50 1 calc PR A 1
C6 C 0.5854(5) 0.0135(6) 0.0338(7) 0.085(3) Uani 0.50 1 d PDU A 1
H6A H 0.5321 -0.0133 0.0540 0.127 Uiso 0.50 1 calc PR A 1
H6B H 0.5894 0.0079 -0.0350 0.127 Uiso 0.50 1 calc PR A 1
H6C H 0.5746 0.0605 0.0480 0.127 Uiso 0.50 1 calc PR A 1
C5' C 0.6739(3) -0.0082(3) 0.0844(4) 0.0811(14) Uani 0.50 1 d PD A 2
H5'1 H 0.6257 0.0198 0.0471 0.097 Uiso 0.50 1 calc PR A 2
H5'2 H 0.6716 -0.0526 0.0535 0.097 Uiso 0.50 1 calc PR A 2
C6' C 0.6400(9) -0.0169(8) 0.1771(8) 0.123(4) Uani 0.50 1 d PDU A 2
H6'1 H 0.5760 -0.0374 0.1703 0.184 Uiso 0.50 1 calc PR A 2
H6'2 H 0.6364 0.0265 0.2084 0.184 Uiso 0.50 1 calc PR A 2
H6'3 H 0.6845 -0.0459 0.2158 0.184 Uiso 0.50 1 calc PR A 2
C7 C 0.3064(2) 0.13216(18) 0.4647(2) 0.0487(7) Uani 1 1 d . . .
H7A H 0.3267 0.1794 0.4674 0.058 Uiso 1 1 calc R . .
H7B H 0.3541 0.1066 0.5063 0.058 Uiso 1 1 calc R . .
C8 C 0.3100(3) 0.1074(2) 0.3614(3) 0.0611(9) Uani 1 1 d . . .
H8A H 0.2682 0.1357 0.3176 0.073 Uiso 1 1 calc R . .
H8B H 0.2854 0.0611 0.3561 0.073 Uiso 1 1 calc R . .
C9 C 0.4146(3) 0.1096(3) 0.3318(4) 0.0822(13) Uani 1 1 d . . .
H9A H 0.4377 0.1562 0.3353 0.099 Uiso 1 1 calc R . .
H9B H 0.4565 0.0831 0.3781 0.099 Uiso 1 1 calc R . .
C10 C 0.4243(5) 0.0829(3) 0.2315(4) 0.1050(18) Uani 1 1 d . . .
H10A H 0.4036 0.0363 0.2279 0.158 Uiso 1 1 calc R . .
H10B H 0.4916 0.0860 0.2171 0.158 Uiso 1 1 calc R . .
H10C H 0.3839 0.1094 0.1851 0.158 Uiso 1 1 calc R . .
C11 C 0.1370(2) 0.17560(18) 0.4510(2) 0.0487(7) Uani 1 1 d . . .
H11A H 0.1676 0.2201 0.4514 0.058 Uiso 1 1 calc R . .
H11B H 0.1279 0.1606 0.3837 0.058 Uiso 1 1 calc R . .
C12 C 0.0367(3) 0.1831(2) 0.4888(3) 0.0689(10) Uani 1 1 d . . .
H12A H 0.0014 0.1404 0.4804 0.083 Uiso 1 1 calc R . .
H12B H 0.0447 0.1933 0.5580 0.083 Uiso 1 1 calc R . .
C13 C -0.0228(3) 0.2387(3) 0.4364(3) 0.0751(12) Uani 1 1 d . . .
H13A H -0.0209 0.2324 0.3667 0.090 Uiso 1 1 calc R . .
H13B H -0.0906 0.2343 0.4510 0.090 Uiso 1 1 calc R . .
C14 C 0.0121(5) 0.3091(3) 0.4627(5) 0.117(2) Uani 1 1 d . . .
H14A H 0.0225 0.3131 0.5324 0.176 Uiso 1 1 calc R . .
H14B H -0.0364 0.3416 0.4382 0.176 Uiso 1 1 calc R . .
H14C H 0.0726 0.3178 0.4345 0.176 Uiso 1 1 calc R . .
C15 C 0.1667(3) 0.05466(17) 0.4972(3) 0.0534(8) Uani 1 1 d . . .
H15A H 0.1508 0.0448 0.4286 0.064 Uiso 1 1 calc R . .
H15B H 0.1061 0.0525 0.5289 0.064 Uiso 1 1 calc R . .
C16 C 0.2366(4) -0.0003(2) 0.5409(4) 0.0824(14) Uani 1 1 d . . .
H16A H 0.2999 0.0053 0.5150 0.099 Uiso 1 1 calc R . .
H16B H 0.2462 0.0062 0.6110 0.099 Uiso 1 1 calc R . .
C17 C 0.2020(4) -0.0699(2) 0.5212(3) 0.0805(14) Uani 1 1 d . . .
H17A H 0.1941 -0.0773 0.4512 0.097 Uiso 1 1 calc R . .
H17B H 0.1384 -0.0757 0.5461 0.097 Uiso 1 1 calc R . .
C18 C 0.2727(5) -0.1222(2) 0.5677(4) 0.0940(17) Uani 1 1 d . . .
H18A H 0.3312 -0.1229 0.5339 0.141 Uiso 1 1 calc R . .
H18B H 0.2424 -0.1663 0.5638 0.141 Uiso 1 1 calc R . .
H18C H 0.2893 -0.1106 0.6349 0.141 Uiso 1 1 calc R . .
C19 C 0.2205(3) 0.14420(16) 0.6148(2) 0.0485(7) Uani 1 1 d . . .
H19A H 0.1582 0.1371 0.6421 0.058 Uiso 1 1 calc R . .
H19B H 0.2672 0.1124 0.6467 0.058 Uiso 1 1 calc R . .
C20 C 0.2553(3) 0.21587(17) 0.6401(3) 0.0556(9) Uani 1 1 d . . .
H20A H 0.2143 0.2484 0.6025 0.067 Uiso 1 1 calc R . .
H20B H 0.3223 0.2215 0.6234 0.067 Uiso 1 1 calc R . .
C21 C 0.2504(4) 0.2294(2) 0.7492(3) 0.0697(11) Uani 1 1 d . . .
H21A H 0.2814 0.1919 0.7859 0.084 Uiso 1 1 calc R . .
H21B H 0.2875 0.2702 0.7670 0.084 Uiso 1 1 calc R . .
C22 C 0.1473(5) 0.2379(3) 0.7781(4) 0.112(2) Uani 1 1 d . . .
H22A H 0.1161 0.2750 0.7423 0.168 Uiso 1 1 calc R . .
H22B H 0.1493 0.2471 0.8467 0.168 Uiso 1 1 calc R . .
H22C H 0.1108 0.1968 0.7635 0.168 Uiso 1 1 calc R . .
C23 C 0.3293(4) 0.2653(2) 0.1721(4) 0.0923(16) Uani 1 1 d . . .
H23A H 0.3953 0.2483 0.1806 0.138 Uiso 1 1 calc R . .
H23B H 0.3025 0.2671 0.2342 0.138 Uiso 1 1 calc R . .
H23C H 0.3294 0.3100 0.1443 0.138 Uiso 1 1 calc R . .
C24 C 0.2695(3) 0.2201(2) 0.1069(3) 0.0641(10) Uani 1 1 d . . .
C25 C 0.0893(6) 0.3463(4) 0.1838(6) 0.142(3) Uani 1 1 d U . .
H25A H 0.1402 0.3610 0.2318 0.213 Uiso 1 1 calc R . .
H25B H 0.1162 0.3400 0.1223 0.213 Uiso 1 1 calc R . .
H25C H 0.0622 0.3042 0.2041 0.213 Uiso 1 1 calc R . .
C26 C 0.0176(8) 0.3941(5) 0.1742(7) 0.150(3) Uani 1 1 d U . .
Cu1 Cu 1.0000 0.0000 0.0000 0.02702(10) Uani 1 2 d S . .
Mo1 Mo 0.921170(19) 0.047999(13) -0.224695(17) 0.03779(8) Uani 1 1 d . . .
Mo2 Mo 0.91286(2) 0.158903(12) -0.045479(19) 0.03953(8) Uani 1 1 d . A .
Mo3 Mo 0.99504(2) 0.108092(13) 0.189105(18) 0.04114(8) Uani 1 1 d . A .
N1 N 0.20738(19) 0.12676(13) 0.50698(19) 0.0431(6) Uani 1 1 d . . .
N2 N 0.2262(3) 0.1846(2) 0.0562(3) 0.0845(11) Uani 1 1 d . . .
N3 N -0.0510(9) 0.4251(6) 0.1918(8) 0.233(4) Uani 1 1 d U . .
O1 O 0.9894(2) 0.05513(13) -0.32169(17) 0.0579(6) Uani 1 1 d . . .
O2 O 0.80474(19) 0.07046(13) -0.26636(18) 0.0566(6) Uani 1 1 d . . .
O3 O 0.88242(13) 0.04407(9) -0.06480(13) 0.0320(4) Uani 1 1 d . . .
O4 O 0.96698(16) 0.13262(10) -0.15997(15) 0.0418(5) Uani 1 1 d . . .
O5 O 0.79243(18) 0.17555(13) -0.08245(19) 0.0580(6) Uani 1 1 d . . .
O6 O 0.9623(2) 0.23680(11) -0.0219(2) 0.0601(6) Uani 1 1 d . . .
O7 O 1.03596(14) 0.11085(9) 0.03973(14) 0.0341(4) Uani 1 1 d D . .
H7 H 1.0946 0.1318 0.0391 0.051 Uiso 1 1 d RD A .
O8 O 0.87201(16) 0.13067(10) 0.09232(15) 0.0431(5) Uani 1 1 d . . .
O9 O 0.95067(14) 0.00184(9) 0.12959(13) 0.0316(4) Uani 1 1 d . . .
O10 O 0.9184(2) 0.09552(14) 0.27888(17) 0.0609(7) Uani 1 1 d . . .
O11 O 1.10166(16) 0.05013(10) 0.22383(15) 0.0433(5) Uani 1 1 d . . .
O12 O 1.0442(2) 0.18605(12) 0.21288(18) 0.0646(7) Uani 1 1 d . . .

loop_
_atom_site_aniso_label
_atom_site_aniso_U_11
_atom_site_aniso_U_22
_atom_site_aniso_U_33
_atom_site_aniso_U_23
_atom_site_aniso_U_13
_atom_site_aniso_U_12
C1 0.0298(14) 0.0501(16) 0.0416(16) 0.0021(13) -0.0028(12) -0.0009(11)
C2 0.0434(18) 0.0597(19) 0.0508(19) 0.0018(15) 0.0145(14) 0.0162(14)
C3 0.0387(16) 0.0484(16) 0.0374(15) 0.0068(12) 0.0085(12) -0.0028(12)
C4 0.0313(15) 0.0578(18) 0.0433(17) 0.0063(14) 0.0066(12) 0.0024(12)
C5 0.036(2) 0.121(4) 0.088(3) 0.012(3) 0.017(2) -0.004(2)
C6 0.053(4) 0.109(6) 0.094(6) 0.009(5) 0.014(4) -0.002(4)
C5' 0.036(2) 0.121(4) 0.088(3) 0.012(3) 0.017(2) -0.004(2)
C6' 0.097(7) 0.148(8) 0.128(8) 0.019(7) 0.035(6) -0.009(6)
C7 0.0433(17) 0.0519(18) 0.0496(19) -0.0013(14) -0.0029(14) -0.0084(13)
C8 0.056(2) 0.073(2) 0.055(2) -0.0070(18) 0.0046(17) -0.0081(17)
C9 0.071(3) 0.096(3) 0.083(3) -0.011(3) 0.021(2) 0.000(2)
C10 0.117(5) 0.112(4) 0.090(4) -0.007(3) 0.035(3) 0.026(4)
C11 0.0522(19) 0.0550(18) 0.0374(16) 0.0005(14) -0.0056(14) -0.0056(14)
C12 0.049(2) 0.089(3) 0.069(3) 0.003(2) 0.0044(18) -0.0030(19)
C13 0.061(2) 0.105(3) 0.058(2) -0.017(2) -0.0021(19) 0.016(2)
C14 0.107(5) 0.095(4) 0.148(6) -0.017(4) -0.003(4) 0.018(3)
C15 0.063(2) 0.0455(17) 0.051(2) -0.0058(14) -0.0013(16) -0.0208(15)
C16 0.102(4) 0.049(2) 0.092(3) 0.000(2) -0.018(3) -0.017(2)
C17 0.128(4) 0.054(2) 0.057(2) 0.0024(19) -0.005(2) -0.018(2)
C18 0.149(5) 0.057(3) 0.076(3) 0.010(2) 0.008(3) 0.002(3)
C19 0.058(2) 0.0457(17) 0.0395(17) 0.0019(13) -0.0060(14) -0.0135(14)
C20 0.069(2) 0.0483(18) 0.0486(19) -0.0061(15) -0.0004(16) -0.0194(16)
C21 0.092(3) 0.063(2) 0.051(2) -0.0113(18) -0.009(2) -0.023(2)
C22 0.132(5) 0.126(5) 0.084(4) -0.050(3) 0.045(4) -0.064(4)
C23 0.118(4) 0.064(3) 0.091(4) -0.015(2) -0.013(3) -0.008(3)
C24 0.065(2) 0.052(2) 0.075(3) 0.0028(19) 0.009(2) -0.0045(17)
C25 0.141(3) 0.141(3) 0.144(3) 0.0003(10) 0.0127(11) 0.0001(10)
C26 0.149(3) 0.150(3) 0.151(3) -0.0035(10) 0.0111(11) 0.0002(10)
Cu1 0.0297(2) 0.0284(2) 0.0225(2) 0.00064(16) 0.00000(16) 0.00147(15)
Mo1 0.04632(16) 0.04072(14) 0.02513(13) 0.00428(9) -0.00368(10) 0.00286(10)
Mo2 0.04966(16) 0.03083(13) 0.03763(14) 0.00310(9) 0.00116(11) 0.01001(10)
Mo3 0.05848(18) 0.03673(14) 0.02767(13) -0.00751(9) 0.00077(11) 0.00361(10)
N1 0.0486(15) 0.0404(13) 0.0390(14) -0.0013(10) -0.0039(11) -0.0131(11)
N2 0.081(3) 0.072(2) 0.098(3) -0.006(2) -0.005(2) -0.024(2)
N3 0.232(5) 0.233(5) 0.233(5) -0.0020(11) 0.0191(11) 0.0004(11)
O1 0.0757(18) 0.0658(16) 0.0325(12) 0.0079(10) 0.0067(11) 0.0006(12)
O2 0.0576(15) 0.0633(15) 0.0457(13) 0.0080(11) -0.0141(11) 0.0089(11)
O3 0.0324(10) 0.0349(9) 0.0283(9) 0.0028(7) -0.0001(7) 0.0016(7)
O4 0.0536(13) 0.0361(10) 0.0355(11) 0.0075(8) 0.0028(9) 0.0006(9)
O5 0.0555(14) 0.0598(14) 0.0579(15) 0.0091(12) 0.0005(11) 0.0230(11)
O6 0.0809(18) 0.0328(11) 0.0656(16) -0.0006(10) 0.0011(13) 0.0060(11)
O7 0.0405(11) 0.0299(9) 0.0315(10) -0.0022(7) 0.0005(8) -0.0016(7)
O8 0.0515(13) 0.0392(11) 0.0389(11) -0.0017(9) 0.0065(9) 0.0124(9)
O9 0.0344(10) 0.0345(9) 0.0259(9) 0.0009(7) 0.0027(7) -0.0004(7)
O10 0.0787(18) 0.0694(16) 0.0360(13) -0.0067(11) 0.0140(12) 0.0113(13)
O11 0.0494(12) 0.0441(11) 0.0340(11) -0.0035(8) -0.0091(9) -0.0026(9)
O12 0.102(2) 0.0439(13) 0.0468(14) -0.0143(11) -0.0024(13) -0.0043(13)

loop_
_atom_type_symbol
_atom_type_description
_atom_type_scat_dispersion_real
_atom_type_scat_dispersion_imag
_atom_type_scat_source
C C 0.0033 0.0016 'International Tables Vol C Tables 4.2.6.8 and 6.1.1.4'
H H 0.0000 0.0000 'International Tables Vol C Tables 4.2.6.8 and 6.1.1.4'
N N 0.0061 0.0033 'International Tables Vol C Tables 4.2.6.8 and 6.1.1.4'
O O 0.0106 0.0060 'International Tables Vol C Tables 4.2.6.8 and 6.1.1.4'
Cu Cu 0.3201 1.2651 'International Tables Vol C Tables 4.2.6.8 and 6.1.1.4'
Mo Mo -1.6832 0.6857 'International Tables Vol C Tables 4.2.6.8 and 6.1.1.4'

loop_
_geom_angle_atom_site_label_1
_geom_angle_atom_site_label_2
_geom_angle_atom_site_label_3
_geom_angle
_geom_angle_site_symmetry_1
_geom_angle_site_symmetry_3
O3 C1 C4 112.9(2) . .
O3 C1 H1A 109.0 . .
C4 C1 H1A 109.0 . .
O3 C1 H1B 109.0 . .
C4 C1 H1B 109.0 . .
H1A C1 H1B 107.8 . .
O8 C2 C4 114.1(2) . .
O8 C2 H2A 108.7 . .
C4 C2 H2A 108.7 . .
O8 C2 H2B 108.7 . .
C4 C2 H2B 108.7 . .
H2A C2 H2B 107.6 . .
O9 C3 C4 114.2(2) . .
O9 C3 H3A 108.7 . .
C4 C3 H3A 108.7 . .
O9 C3 H3B 108.7 . .
C4 C3 H3B 108.7 . .
H3A C3 H3B 107.6 . .
C3 C4 C2 111.1(3) . .
C3 C4 C5 106.5(3) . .
C2 C4 C5 109.7(3) . .
C3 C4 C1 111.7(2) . .
C2 C4 C1 110.9(3) . .
C5 C4 C1 106.7(3) . .
C6 C5 C4 124.3(5) . .
C6 C5 H5A 106.3 . .
C4 C5 H5A 106.3 . .
C6 C5 H5B 106.3 . .
C4 C5 H5B 106.3 . .
H5A C5 H5B 106.4 . .
C5 C6 H6A 109.5 . .
C5 C6 H6B 109.5 . .
H6A C6 H6B 109.5 . .
C5 C6 H6C 109.5 . .
H6A C6 H6C 109.5 . .
H6B C6 H6C 109.5 . .
H6'1 C6' H6'2 109.5 . .
H6'1 C6' H6'3 109.5 . .
H6'2 C6' H6'3 109.5 . .
C8 C7 N1 116.2(3) . .
C8 C7 H7A 108.2 . .
N1 C7 H7A 108.2 . .
C8 C7 H7B 108.2 . .
N1 C7 H7B 108.2 . .
H7A C7 H7B 107.4 . .
C7 C8 C9 110.7(3) . .
C7 C8 H8A 109.5 . .
C9 C8 H8A 109.5 . .
C7 C8 H8B 109.5 . .
C9 C8 H8B 109.5 . .
H8A C8 H8B 108.1 . .
C10 C9 C8 113.5(4) . .
C10 C9 H9A 108.9 . .
C8 C9 H9A 108.9 . .
C10 C9 H9B 108.9 . .
C8 C9 H9B 108.9 . .
H9A C9 H9B 107.7 . .
C9 C10 H10A 109.5 . .
C9 C10 H10B 109.5 . .
H10A C10 H10B 109.5 . .
C9 C10 H10C 109.5 . .
H10A C10 H10C 109.5 . .
H10B C10 H10C 109.5 . .
C12 C11 N1 116.1(3) . .
C12 C11 H11A 108.3 . .
N1 C11 H11A 108.3 . .
C12 C11 H11B 108.3 . .
N1 C11 H11B 108.3 . .
H11A C11 H11B 107.4 . .
C13 C12 C11 111.9(4) . .
C13 C12 H12A 109.2 . .
C11 C12 H12A 109.2 . .
C13 C12 H12B 109.2 . .
C11 C12 H12B 109.2 . .
H12A C12 H12B 107.9 . .
C14 C13 C12 114.0(4) . .
C14 C13 H13A 108.7 . .
C12 C13 H13A 108.7 . .
C14 C13 H13B 108.7 . .
C12 C13 H13B 108.7 . .
H13A C13 H13B 107.6 . .
C13 C14 H14A 109.5 . .
C13 C14 H14B 109.5 . .
H14A C14 H14B 109.5 . .
C13 C14 H14C 109.5 . .
H14A C14 H14C 109.5 . .
H14B C14 H14C 109.5 . .
N1 C15 C16 114.3(3) . .
N1 C15 H15A 108.7 . .
C16 C15 H15A 108.7 . .
N1 C15 H15B 108.7 . .
C16 C15 H15B 108.7 . .
H15A C15 H15B 107.6 . .
C17 C16 C15 113.9(4) . .
C17 C16 H16A 108.8 . .
C15 C16 H16A 108.8 . .
C17 C16 H16B 108.8 . .
C15 C16 H16B 108.8 . .
H16A C16 H16B 107.7 . .
C16 C17 C18 111.8(4) . .
C16 C17 H17A 109.3 . .
C18 C17 H17A 109.3 . .
C16 C17 H17B 109.3 . .
C18 C17 H17B 109.3 . .
H17A C17 H17B 107.9 . .
C17 C18 H18A 109.5 . .
C17 C18 H18B 109.5 . .
H18A C18 H18B 109.5 . .
C17 C18 H18C 109.5 . .
H18A C18 H18C 109.5 . .
H18B C18 H18C 109.5 . .
C20 C19 N1 116.2(3) . .
C20 C19 H19A 108.2 . .
N1 C19 H19A 108.2 . .
C20 C19 H19B 108.2 . .
N1 C19 H19B 108.2 . .
H19A C19 H19B 107.4 . .
C19 C20 C21 110.2(3) . .
C19 C20 H20A 109.6 . .
C21 C20 H20A 109.6 . .
C19 C20 H20B 109.6 . .
C21 C20 H20B 109.6 . .
H20A C20 H20B 108.1 . .
C22 C21 C20 113.6(4) . .
C22 C21 H21A 108.9 . .
C20 C21 H21A 108.9 . .
C22 C21 H21B 108.9 . .
C20 C21 H21B 108.9 . .
H21A C21 H21B 107.7 . .
C21 C22 H22A 109.5 . .
C21 C22 H22B 109.5 . .
H22A C22 H22B 109.5 . .
C21 C22 H22C 109.5 . .
H22A C22 H22C 109.5 . .
H22B C22 H22C 109.5 . .
C24 C23 H23A 109.5 . .
C24 C23 H23B 109.5 . .
H23A C23 H23B 109.5 . .
C24 C23 H23C 109.5 . .
H23A C23 H23C 109.5 . .
H23B C23 H23C 109.5 . .
N2 C24 C23 177.9(5) . .
C26 C25 H25A 109.5 . .
C26 C25 H25B 109.5 . .
H25A C25 H25B 109.5 . .
C26 C25 H25C 109.5 . .
H25A C25 H25C 109.5 . .
H25B C25 H25C 109.5 . .
N3 C26 C25 158.8(12) . .
O9 Cu1 O9 180.00(10) . 3_755
O9 Cu1 O3 85.91(8) . 3_755
O9 Cu1 O3 94.09(8) 3_755 3_755
O9 Cu1 O3 94.09(8) . .
O9 Cu1 O3 85.91(8) 3_755 .
O3 Cu1 O3 180.00(15) 3_755 .
O9 Cu1 O7 98.68(7) . 3_755
O9 Cu1 O7 81.32(7) 3_755 3_755
O3 Cu1 O7 80.74(7) 3_755 3_755
O3 Cu1 O7 99.26(7) . 3_755
O9 Cu1 O7 81.32(7) . .
O9 Cu1 O7 98.68(7) 3_755 .
O3 Cu1 O7 99.26(7) 3_755 .
O3 Cu1 O7 80.74(7) . .
O7 Cu1 O7 180.00(3) 3_755 .
O1 Mo1 O2 106.00(13) . .
O1 Mo1 O11 100.67(11) . 3_755
O2 Mo1 O11 96.49(11) . 3_755
O1 Mo1 O4 96.39(11) . .
O2 Mo1 O4 100.64(11) . .
O11 Mo1 O4 151.44(8) 3_755 .
O1 Mo1 O3 159.80(10) . .
O2 Mo1 O3 92.49(10) . .
O11 Mo1 O3 84.89(8) 3_755 .
O4 Mo1 O3 71.75(7) . .
O1 Mo1 O9 92.21(10) . 3_755
O2 Mo1 O9 160.20(10) . 3_755
O11 Mo1 O9 72.03(8) 3_755 3_755
O4 Mo1 O9 84.64(8) . 3_755
O3 Mo1 O9 70.87(7) . 3_755
O6 Mo2 O5 103.98(13) . .
O6 Mo2 O4 103.30(11) . .
O5 Mo2 O4 104.11(11) . .
O6 Mo2 O8 101.52(11) . .
O5 Mo2 O8 89.63(11) . .
O4 Mo2 O8 147.59(8) . .
O6 Mo2 O7 90.71(10) . .
O5 Mo2 O7 156.87(10) . .
O4 Mo2 O7 89.40(8) . .
O8 Mo2 O7 69.73(8) . .
O6 Mo2 O3 166.37(10) . .
O5 Mo2 O3 89.64(10) . .
O4 Mo2 O3 73.34(8) . .
O8 Mo2 O3 77.62(7) . .
O7 Mo2 O3 76.16(7) . .
O12 Mo3 O10 104.45(13) . .
O12 Mo3 O11 102.36(12) . .
O10 Mo3 O11 103.89(11) . .
O12 Mo3 O8 102.32(12) . .
O10 Mo3 O8 88.93(11) . .
O11 Mo3 O8 148.24(8) . .
O12 Mo3 O7 91.69(10) . .
O10 Mo3 O7 155.75(11) . .
O11 Mo3 O7 89.84(9) . .
O8 Mo3 O7 69.75(8) . .
O12 Mo3 O9 167.43(11) . .
O10 Mo3 O9 88.10(10) . .
O11 Mo3 O9 73.43(8) . .
O8 Mo3 O9 78.18(8) . .
O7 Mo3 O9 76.62(7) . .
C19 N1 C11 111.6(3) . .
C19 N1 C7 109.0(2) . .
C11 N1 C7 107.9(2) . .
C19 N1 C15 107.9(2) . .
C11 N1 C15 109.4(2) . .
C7 N1 C15 111.2(3) . .
C1 O3 Cu1 115.01(16) . .
C1 O3 Mo2 119.71(16) . .
Cu1 O3 Mo2 104.27(8) . .
C1 O3 Mo1 121.09(16) . .
Cu1 O3 Mo1 101.52(8) . .
Mo2 O3 Mo1 91.31(6) . .
Mo2 O4 Mo1 118.82(11) . .
Mo3 O7 Mo2 105.56(8) . .
Mo3 O7 Cu1 97.71(7) . .
Mo2 O7 Cu1 98.32(7) . .
Mo3 O7 H7 108.8 . .
Mo2 O7 H7 116.2 . .
Cu1 O7 H7 127.2 . .
C2 O8 Mo2 120.81(19) . .
C2 O8 Mo3 120.29(19) . .
Mo2 O8 Mo3 111.54(10) . .
C3 O9 Cu1 115.02(17) . .
C3 O9 Mo3 119.15(16) . .
Cu1 O9 Mo3 103.82(8) . .
C3 O9 Mo1 121.98(16) . 3_755
Cu1 O9 Mo1 101.71(8) . 3_755
Mo3 O9 Mo1 91.16(7) . 3_755
Mo3 O11 Mo1 118.65(11) . 3_755

loop_
_geom_bond_atom_site_label_1
_geom_bond_atom_site_label_2
_geom_bond_distance
_geom_bond_site_symmetry_2
C1 O3 1.446(3) .
C1 C4 1.546(4) .
C1 H1A 0.9700 .
C1 H1B 0.9700 .
C2 O8 1.450(4) .
C2 C4 1.537(5) .
C2 H2A 0.9700 .
C2 H2B 0.9700 .
C3 O9 1.433(3) .
C3 C4 1.535(4) .
C3 H3A 0.9700 .
C3 H3B 0.9700 .
C4 C5 1.546(5) .
C5 C6 1.407(7) .
C5 H5A 0.9700 .
C5 H5B 0.9700 .
C6 H6A 0.9600 .
C6 H6B 0.9600 .
C6 H6C 0.9600 .
C6' H6'1 0.9600 .
C6' H6'2 0.9600 .
C6' H6'3 0.9600 .
C7 C8 1.508(5) .
C7 N1 1.524(4) .
C7 H7A 0.9700 .
C7 H7B 0.9700 .
C8 C9 1.521(6) .
C8 H8A 0.9700 .
C8 H8B 0.9700 .
C9 C10 1.492(7) .
C9 H9A 0.9700 .
C9 H9B 0.9700 .
C10 H10A 0.9600 .
C10 H10B 0.9600 .
C10 H10C 0.9600 .
C11 C12 1.517(5) .
C11 N1 1.520(4) .
C11 H11A 0.9700 .
C11 H11B 0.9700 .
C12 C13 1.507(6) .
C12 H12A 0.9700 .
C12 H12B 0.9700 .
C13 C14 1.499(8) .
C13 H13A 0.9700 .
C13 H13B 0.9700 .
C14 H14A 0.9600 .
C14 H14B 0.9600 .
C14 H14C 0.9600 .
C15 N1 1.525(4) .
C15 C16 1.531(6) .
C15 H15A 0.9700 .
C15 H15B 0.9700 .
C16 C17 1.466(5) .
C16 H16A 0.9700 .
C16 H16B 0.9700 .
C17 C18 1.514(7) .
C17 H17A 0.9700 .
C17 H17B 0.9700 .
C18 H18A 0.9600 .
C18 H18B 0.9600 .
C18 H18C 0.9600 .
C19 C20 1.518(4) .
C19 N1 1.519(4) .
C19 H19A 0.9700 .
C19 H19B 0.9700 .
C20 C21 1.533(5) .
C20 H20A 0.9700 .
C20 H20B 0.9700 .
C21 C22 1.507(7) .
C21 H21A 0.9700 .
C21 H21B 0.9700 .
C22 H22A 0.9600 .
C22 H22B 0.9600 .
C22 H22C 0.9600 .
C23 C24 1.460(6) .
C23 H23A 0.9600 .
C23 H23B 0.9600 .
C23 H23C 0.9600 .
C24 N2 1.118(5) .
C25 C26 1.356(11) .
C25 H25A 0.9600 .
C25 H25B 0.9600 .
C25 H25C 0.9600 .
C26 N3 1.161(12) .
Cu1 O9 1.9617(18) .
Cu1 O9 1.9617(18) 3_755
Cu1 O3 1.9695(19) 3_755
Cu1 O3 1.9695(19) .
Cu1 O7 2.2898(18) 3_755
Cu1 O7 2.2898(18) .
Mo1 O1 1.700(2) .
Mo1 O2 1.702(2) .
Mo1 O11 1.955(2) 3_755
Mo1 O4 1.964(2) .
Mo1 O3 2.3094(19) .
Mo1 O9 2.3110(19) 3_755
Mo2 O6 1.694(2) .
Mo2 O5 1.712(2) .
Mo2 O4 1.871(2) .
Mo2 O8 2.098(2) .
Mo2 O7 2.180(2) .
Mo2 O3 2.3071(19) .
Mo3 O12 1.694(2) .
Mo3 O10 1.707(2) .
Mo3 O11 1.879(2) .
Mo3 O8 2.099(2) .
Mo3 O7 2.178(2) .
Mo3 O9 2.3057(18) .
O7 H7 0.9030 .
O9 Mo1 2.3110(19) 3_755
O11 Mo1 1.955(2) 3_755

loop_
_geom_torsion_atom_site_label_1
_geom_torsion_atom_site_label_2
_geom_torsion_atom_site_label_3
_geom_torsion_atom_site_label_4
_geom_torsion
_geom_torsion_site_symmetry_1
_geom_torsion_site_symmetry_4
O9 C3 C4 C2 -59.3(3) . .
O9 C3 C4 C5 -178.8(3) . .
O9 C3 C4 C1 65.1(3) . .
O8 C2 C4 C3 62.2(3) . .
O8 C2 C4 C5 179.6(3) . .
O8 C2 C4 C1 -62.7(3) . .
O3 C1 C4 C3 -64.9(3) . .
O3 C1 C4 C2 59.6(3) . .
O3 C1 C4 C5 179.1(3) . .
C3 C4 C5 C6 -175.2(7) . .
C2 C4 C5 C6 64.5(8) . .
C1 C4 C5 C6 -55.7(8) . .
N1 C7 C8 C9 -174.8(3) . .
C7 C8 C9 C10 177.6(4) . .
N1 C11 C12 C13 173.0(3) . .
C11 C12 C13 C14 -72.4(5) . .
N1 C15 C16 C17 -173.1(4) . .
C15 C16 C17 C18 -178.8(4) . .
N1 C19 C20 C21 171.6(3) . .
C19 C20 C21 C22 -72.6(5) . .
C20 C19 N1 C11 -56.5(4) . .
C20 C19 N1 C7 62.5(4) . .
C20 C19 N1 C15 -176.7(3) . .
C12 C11 N1 C19 -54.4(4) . .
C12 C11 N1 C7 -174.1(3) . .
C12 C11 N1 C15 64.9(4) . .
C8 C7 N1 C19 172.0(3) . .
C8 C7 N1 C11 -66.7(4) . .
C8 C7 N1 C15 53.2(4) . .
C16 C15 N1 C19 -65.0(4) . .
C16 C15 N1 C11 173.5(3) . .
C16 C15 N1 C7 54.4(4) . .
C4 C1 O3 Cu1 60.9(3) . .
C4 C1 O3 Mo2 -64.5(3) . .
C4 C1 O3 Mo1 -176.47(18) . .
O9 Cu1 O3 C1 -47.07(18) . .
O9 Cu1 O3 C1 132.93(18) 3_755 .
O3 Cu1 O3 C1 -140(100) 3_755 .
O7 Cu1 O3 C1 52.42(19) 3_755 .
O7 Cu1 O3 C1 -127.58(19) . .
O9 Cu1 O3 Mo2 86.00(8) . .
O9 Cu1 O3 Mo2 -94.00(8) 3_755 .
O3 Cu1 O3 Mo2 -7(100) 3_755 .
O7 Cu1 O3 Mo2 -174.51(7) 3_755 .
O7 Cu1 O3 Mo2 5.49(7) . .
O9 Cu1 O3 Mo1 -179.65(7) . .
O9 Cu1 O3 Mo1 0.35(7) 3_755 .
O3 Cu1 O3 Mo1 88(100) 3_755 .
O7 Cu1 O3 Mo1 -80.16(8) 3_755 .
O7 Cu1 O3 Mo1 99.84(8) . .
O6 Mo2 O3 C1 140.5(4) . .
O5 Mo2 O3 C1 -37.1(2) . .
O4 Mo2 O3 C1 -141.9(2) . .
O8 Mo2 O3 C1 52.61(19) . .
O7 Mo2 O3 C1 124.48(19) . .
O6 Mo2 O3 Cu1 10.1(5) . .
O5 Mo2 O3 Cu1 -167.43(11) . .
O4 Mo2 O3 Cu1 87.72(10) . .
O8 Mo2 O3 Cu1 -77.73(9) . .
O7 Mo2 O3 Cu1 -5.86(7) . .
O6 Mo2 O3 Mo1 -92.1(4) . .
O5 Mo2 O3 Mo1 90.33(10) . .
O4 Mo2 O3 Mo1 -14.52(8) . .
O8 Mo2 O3 Mo1 -179.96(8) . .
O7 Mo2 O3 Mo1 -108.10(8) . .
O1 Mo1 O3 C1 -163.6(3) . .
O2 Mo1 O3 C1 39.9(2) . .
O11 Mo1 O3 C1 -56.38(19) 3_755 .
O4 Mo1 O3 C1 140.3(2) . .
O9 Mo1 O3 C1 -129.12(19) 3_755 .
O1 Mo1 O3 Cu1 -34.8(3) . .
O2 Mo1 O3 Cu1 168.71(11) . .
O11 Mo1 O3 Cu1 72.42(9) 3_755 .
O4 Mo1 O3 Cu1 -90.90(9) . .
O9 Mo1 O3 Cu1 -0.32(7) 3_755 .
O1 Mo1 O3 Mo2 70.1(3) . .
O2 Mo1 O3 Mo2 -86.44(10) . .
O11 Mo1 O3 Mo2 177.27(8) 3_755 .
O4 Mo1 O3 Mo2 13.95(7) . .
O9 Mo1 O3 Mo2 104.53(7) 3_755 .
O6 Mo2 O4 Mo1 -174.02(12) . .
O5 Mo2 O4 Mo1 -65.64(14) . .
O8 Mo2 O4 Mo1 46.9(2) . .
O7 Mo2 O4 Mo1 95.39(12) . .
O3 Mo2 O4 Mo1 19.66(10) . .
O1 Mo1 O4 Mo2 176.95(13) . .
O2 Mo1 O4 Mo2 69.31(14) . .
O11 Mo1 O4 Mo2 -56.5(2) 3_755 .
O3 Mo1 O4 Mo2 -19.82(10) . .
O9 Mo1 O4 Mo2 -91.41(11) 3_755 .
O12 Mo3 O7 Mo2 -88.70(12) . .
O10 Mo3 O7 Mo2 43.6(3) . .
O11 Mo3 O7 Mo2 168.94(9) . .
O8 Mo3 O7 Mo2 13.81(8) . .
O9 Mo3 O7 Mo2 95.95(8) . .
O12 Mo3 O7 Cu1 170.39(12) . .
O10 Mo3 O7 Cu1 -57.3(3) . .
O11 Mo3 O7 Cu1 68.03(9) . .
O8 Mo3 O7 Cu1 -87.10(8) . .
O9 Mo3 O7 Cu1 -4.96(6) . .
O6 Mo2 O7 Mo3 88.20(11) . .
O5 Mo2 O7 Mo3 -41.9(3) . .
O4 Mo2 O7 Mo3 -168.50(9) . .
O8 Mo2 O7 Mo3 -13.82(8) . .
O3 Mo2 O7 Mo3 -95.52(8) . .
O6 Mo2 O7 Cu1 -171.34(11) . .
O5 Mo2 O7 Cu1 58.5(3) . .
O4 Mo2 O7 Cu1 -68.05(8) . .
O8 Mo2 O7 Cu1 86.63(9) . .
O3 Mo2 O7 Cu1 4.94(6) . .
O9 Cu1 O7 Mo3 5.74(7) . .
O9 Cu1 O7 Mo3 -174.26(7) 3_755 .
O3 Cu1 O7 Mo3 -78.63(9) 3_755 .
O3 Cu1 O7 Mo3 101.37(9) . .
O7 Cu1 O7 Mo3 149(23) 3_755 .
O9 Cu1 O7 Mo2 -101.32(8) . .
O9 Cu1 O7 Mo2 78.68(8) 3_755 .
O3 Cu1 O7 Mo2 174.31(7) 3_755 .
O3 Cu1 O7 Mo2 -5.69(7) . .
O7 Cu1 O7 Mo2 42(23) 3_755 .
C4 C2 O8 Mo2 74.0(3) . .
C4 C2 O8 Mo3 -73.5(3) . .
O6 Mo2 O8 C2 138.3(2) . .
O5 Mo2 O8 C2 34.1(2) . .
O4 Mo2 O8 C2 -82.3(3) . .
O7 Mo2 O8 C2 -135.2(2) . .
O3 Mo2 O8 C2 -55.59(19) . .
O6 Mo2 O8 Mo3 -71.59(12) . .
O5 Mo2 O8 Mo3 -175.79(12) . .
O4 Mo2 O8 Mo3 67.8(2) . .
O7 Mo2 O8 Mo3 14.87(8) . .
O3 Mo2 O8 Mo3 94.50(9) . .
O12 Mo3 O8 C2 -137.4(2) . .
O10 Mo3 O8 C2 -32.8(2) . .
O11 Mo3 O8 C2 82.4(3) . .
O7 Mo3 O8 C2 135.4(2) . .
O9 Mo3 O8 C2 55.4(2) . .
O12 Mo3 O8 Mo2 72.34(13) . .
O10 Mo3 O8 Mo2 176.90(12) . .
O11 Mo3 O8 Mo2 -67.9(2) . .
O7 Mo3 O8 Mo2 -14.88(8) . .
O9 Mo3 O8 Mo2 -94.82(9) . .
C4 C3 O9 Cu1 -60.6(3) . .
C4 C3 O9 Mo3 63.6(3) . .
C4 C3 O9 Mo1 175.68(19) . 3_755
O9 Cu1 O9 C3 86(100) 3_755 .
O3 Cu1 O9 C3 -133.57(18) 3_755 .
O3 Cu1 O9 C3 46.43(18) . .
O7 Cu1 O9 C3 -53.60(18) 3_755 .
O7 Cu1 O9 C3 126.40(18) . .
O9 Cu1 O9 Mo3 -46(100) 3_755 .
O3 Cu1 O9 Mo3 94.50(8) 3_755 .
O3 Cu1 O9 Mo3 -85.50(8) . .
O7 Cu1 O9 Mo3 174.47(7) 3_755 .
O7 Cu1 O9 Mo3 -5.53(7) . .
O9 Cu1 O9 Mo1 -140(100) 3_755 3_755
O3 Cu1 O9 Mo1 0.35(7) 3_755 3_755
O3 Cu1 O9 Mo1 -179.65(7) . 3_755
O7 Cu1 O9 Mo1 80.32(8) 3_755 3_755
O7 Cu1 O9 Mo1 -99.68(8) . 3_755
O12 Mo3 O9 C3 -145.4(5) . .
O10 Mo3 O9 C3 37.4(2) . .
O11 Mo3 O9 C3 142.54(19) . .
O8 Mo3 O9 C3 -51.85(18) . .
O7 Mo3 O9 C3 -123.57(19) . .
O12 Mo3 O9 Cu1 -16.0(5) . .
O10 Mo3 O9 Cu1 166.93(11) . .
O11 Mo3 O9 Cu1 -87.97(10) . .
O8 Mo3 O9 Cu1 77.63(9) . .
O7 Mo3 O9 Cu1 5.91(7) . .
O12 Mo3 O9 Mo1 86.4(5) . 3_755
O10 Mo3 O9 Mo1 -90.71(10) . 3_755
O11 Mo3 O9 Mo1 14.38(8) . 3_755
O8 Mo3 O9 Mo1 179.99(8) . 3_755
O7 Mo3 O9 Mo1 108.27(8) . 3_755
O12 Mo3 O11 Mo1 172.68(13) . 3_755
O10 Mo3 O11 Mo1 64.18(15) . 3_755
O8 Mo3 O11 Mo1 -47.1(2) . 3_755
O7 Mo3 O11 Mo1 -95.63(12) . 3_755
O9 Mo3 O11 Mo1 -19.55(10) . 3_755
